data_7702073
loop_
_publ_author_name
'Benjamin, Sophie L.'
'Chang, Yao-Pang'
'Hector, Andrew L.'
'Jura, Marek'
'Levason, William'
'Reid, Gillian'
'Stenning, Gavin'

_publ_section_title
;
 Niobium tetrahalide complexes with neutral diphosphine ligands.
;
_journal_issue 19
_journal_name_full 'Dalton transactions (Cambridge, England : 2003)'
_journal_page_first 8192
_journal_page_last 8200
_journal_paper_doi 10.1039/c6dt01099g
_journal_volume 45
_journal_year 2016
_chemical_formula_moiety 'C12 H32 Br4 Nb P4'
_chemical_formula_sum 'C12 H32 Br4 Nb P4'
_chemical_formula_weight 712.80
_chemical_name_common '[NbBr4(DMPE)2]]'
_space_group_crystal_system orthorhombic
_space_group_IT_number 29
_space_group_name_Hall 'P 2c -2ac'
_space_group_name_H-M_alt 'P c a 21'
_atom_sites_solution_hydrogens geom
_audit_creation_method SHELXL-2014/7
_audit_update_record
;
2016-02-15 deposited with the CCDC.
2016-04-11 downloaded from the CCDC.
;
_cell_angle_alpha 90
_cell_angle_beta 90
_cell_angle_gamma 90
_cell_formula_units_Z 4
_cell_length_a 13.3974(9)
_cell_length_b 12.4285(9)
_cell_length_c 14.1808(10)
_cell_measurement_reflns_used 20103
_cell_measurement_temperature 100(2)
_cell_measurement_theta_max 27.5
_cell_measurement_theta_min 2.7
_cell_volume 2361.2(3)
_computing_cell_refinement 'Bruker XSCANS'
_computing_data_collection 'Bruker XSCANS'
_computing_data_reduction 'Bruker SHELXTL'
_computing_molecular_graphics 'Bruker SHELXTL'
_computing_publication_material 'Bruker SHELXTL'
_computing_structure_refinement 'SHELXL-2014/7 (Sheldrick, 2014)'
_computing_structure_solution 'Bruker SHELXTL'
_diffrn_ambient_temperature 100(2)
_diffrn_detector_area_resol_mean 28.5714
_diffrn_measured_fraction_theta_full 0.999
_diffrn_measured_fraction_theta_max 0.999
_diffrn_measurement_device_type 'Rigaku AFC12 (Right)'
_diffrn_measurement_method 'profile data from \w-scans'
_diffrn_radiation_type MoK\a
_diffrn_radiation_wavelength 0.71073
_diffrn_reflns_av_R_equivalents 0.0426
_diffrn_reflns_av_unetI/netI 0.0378
_diffrn_reflns_Laue_measured_fraction_full 0.999
_diffrn_reflns_Laue_measured_fraction_max 0.999
_diffrn_reflns_limit_h_max 14
_diffrn_reflns_limit_h_min -16
_diffrn_reflns_limit_k_max 15
_diffrn_reflns_limit_k_min -15
_diffrn_reflns_limit_l_max 17
_diffrn_reflns_limit_l_min -17
_diffrn_reflns_number 18564
_diffrn_reflns_point_group_measured_fraction_full 1.000
_diffrn_reflns_point_group_measured_fraction_max 1.000
_diffrn_reflns_theta_full 25.242
_diffrn_reflns_theta_max 26.000
_diffrn_reflns_theta_min 2.657
_diffrn_source 'Rotating Anode'
_exptl_absorpt_coefficient_mu 7.543
_exptl_absorpt_correction_T_max 1.000
_exptl_absorpt_correction_T_min 0.719
_exptl_absorpt_correction_type multi-scan
_exptl_absorpt_process_details
; 
Jacobson, R. (1998). REQAB. Private communication to the 
Rigaku Corporation, Tokyo, Japan. 
;
_exptl_crystal_colour Green
_exptl_crystal_density_diffrn 2.005
_exptl_crystal_density_method 'not measured'
_exptl_crystal_description Chip
_exptl_crystal_F_000 1380
_exptl_crystal_size_max 0.060
_exptl_crystal_size_mid 0.040
_exptl_crystal_size_min 0.030
_refine_diff_density_max 0.432
_refine_diff_density_min -0.317
_refine_diff_density_rms 0.081
_refine_ls_abs_structure_details
; 
 Refined as an inversion twin. 
;
_refine_ls_abs_structure_Flack 0.023(7)
_refine_ls_extinction_method none
_refine_ls_goodness_of_fit_ref 1.036
_refine_ls_hydrogen_treatment constr
_refine_ls_matrix_type full
_refine_ls_number_parameters 199
_refine_ls_number_reflns 4641
_refine_ls_number_restraints 1
_refine_ls_restrained_S_all 1.036
_refine_ls_R_factor_all 0.0250
_refine_ls_R_factor_gt 0.0221
_refine_ls_shift/su_max 0.001
_refine_ls_shift/su_mean 0.000
_refine_ls_structure_factor_coef Fsqd
_refine_ls_weighting_details 'w=1/[\s^2^(Fo^2^)+(0.0153P)^2^] where P=(Fo^2^+2Fc^2^)/3'
_refine_ls_weighting_scheme calc
_refine_ls_wR_factor_gt 0.0424
_refine_ls_wR_factor_ref 0.0435
_reflns_Friedel_coverage 0.915
_reflns_Friedel_fraction_full 1.000
_reflns_Friedel_fraction_max 1.000
_reflns_number_gt 4406
_reflns_number_total 4641
_reflns_threshold_expression 'I > 2\s(I)'
_cod_data_source_file c6dt01099g2.cif
_cod_data_source_block 1009r2
_cod_depositor_comments
;
The following automatic conversions were performed:

data item '_exptl_absorpt_correction_type' value 'Multi-scan' was
changed to 'multi-scan' in accordance with the
/home/saulius/struct/COD-crude-data/automatic-downloads/DataCite-retrospective/RSC/depositions/lib/dictionaries/cif_core.dic
dictionary named 'cif_core.dic' version 2.4.2 last updated on
2011-04-26.

Automatic conversion script
Id: cif_fix_values 6909 2019-04-08 15:41:33Z antanas 
;
_cod_database_code 7702073
_shelx_shelxl_version_number 2014/7
_shelx_space_group_comment
; 
The symmetry employed for this shelxl refinement is uniquely defined 
by the following loop, which should always be used as a source of 
symmetry information in preference to the above space-group names. 
They are only intended as comments. 
;
_shelx_estimated_absorpt_t_min 0.660
_shelx_estimated_absorpt_t_max 0.805

loop_
_space_group_symop_operation_xyz
'x, y, z'
'-x, -y, z+1/2'
'x+1/2, -y, z'
'-x+1/2, y, z+1/2'

loop_
_atom_site_label
_atom_site_type_symbol
_atom_site_fract_x
_atom_site_fract_y
_atom_site_fract_z
_atom_site_U_iso_or_equiv
_atom_site_adp_type
_atom_site_occupancy
_atom_site_site_symmetry_order
_atom_site_calc_flag
_atom_site_refinement_flags_posn
_atom_site_refinement_flags_adp
Nb1 Nb 0.01192(3) 0.26101(4) 0.90660(3) 0.01199(10) Uani 1 1 d . .
Br1 Br -0.16463(4) 0.26372(5) 0.81519(4) 0.02072(13) Uani 1 1 d . .
Br2 Br -0.04859(4) 0.06782(4) 0.97462(4) 0.01687(12) Uani 1 1 d . .
Br3 Br 0.12270(4) 0.34160(4) 1.04800(4) 0.01888(12) Uani 1 1 d . .
Br4 Br 0.13848(4) 0.36635(5) 0.79168(4) 0.01995(13) Uani 1 1 d . .
P1 P -0.11626(11) 0.29485(11) 1.05107(9) 0.0160(3) Uani 1 1 d . .
P2 P -0.04352(11) 0.46895(12) 0.89902(10) 0.0197(3) Uani 1 1 d . .
P3 P 0.02811(11) 0.13989(12) 0.74953(9) 0.0178(3) Uani 1 1 d . .
P4 P 0.17655(10) 0.13837(12) 0.92447(10) 0.0148(3) Uani 1 1 d . .
C1 C -0.0826(5) 0.2441(5) 1.1686(3) 0.0225(14) Uani 1 1 d . .
H1A H -0.1307 0.2706 1.2151 0.034 Uiso 1 1 calc R U
H1B H -0.0156 0.2694 1.1852 0.034 Uiso 1 1 calc R U
H1C H -0.0835 0.1652 1.1681 0.034 Uiso 1 1 calc R U
C2 C -0.2439(4) 0.2452(5) 1.0403(4) 0.0227(13) Uani 1 1 d . .
H2A H -0.2781 0.2523 1.1011 0.034 Uiso 1 1 calc R U
H2B H -0.2427 0.1693 1.0216 0.034 Uiso 1 1 calc R U
H2C H -0.2795 0.2872 0.9924 0.034 Uiso 1 1 calc R U
C3 C -0.1364(5) 0.4394(5) 1.0708(4) 0.0225(13) Uani 1 1 d . .
H3A H -0.1959 0.4503 1.1112 0.027 Uiso 1 1 calc R U
H3B H -0.0779 0.4708 1.1034 0.027 Uiso 1 1 calc R U
C4 C -0.1518(4) 0.4954(5) 0.9756(4) 0.0244(13) Uani 1 1 d . .
H4A H -0.1595 0.5738 0.9853 0.029 Uiso 1 1 calc R U
H4B H -0.2134 0.4680 0.9453 0.029 Uiso 1 1 calc R U
C5 C -0.0824(5) 0.5231(5) 0.7848(4) 0.0291(15) Uani 1 1 d . .
H5A H -0.1392 0.4816 0.7610 0.044 Uiso 1 1 calc R U
H5B H -0.0269 0.5182 0.7401 0.044 Uiso 1 1 calc R U
H5C H -0.1021 0.5986 0.7923 0.044 Uiso 1 1 calc R U
C6 C 0.0451(5) 0.5723(5) 0.9382(4) 0.0301(16) Uani 1 1 d . .
H6A H 0.1066 0.5669 0.9011 0.045 Uiso 1 1 calc R U
H6B H 0.0606 0.5613 1.0051 0.045 Uiso 1 1 calc R U
H6C H 0.0155 0.6437 0.9295 0.045 Uiso 1 1 calc R U
C7 C 0.0166(5) 0.2058(5) 0.6345(4) 0.0299(15) Uani 1 1 d . .
H7A H 0.0150 0.1511 0.5847 0.045 Uiso 1 1 calc R U
H7B H 0.0738 0.2536 0.6245 0.045 Uiso 1 1 calc R U
H7C H -0.0452 0.2479 0.6327 0.045 Uiso 1 1 calc R U
C8 C -0.0560(5) 0.0250(5) 0.7355(4) 0.0274(14) Uani 1 1 d . .
H8A H -0.1246 0.0508 0.7277 0.041 Uiso 1 1 calc R U
H8B H -0.0520 -0.0210 0.7915 0.041 Uiso 1 1 calc R U
H8C H -0.0364 -0.0165 0.6797 0.041 Uiso 1 1 calc R U
C9 C 0.1504(4) 0.0734(5) 0.7421(4) 0.0204(13) Uani 1 1 d . .
H9A H 0.1479 0.0146 0.6951 0.024 Uiso 1 1 calc R U
H9B H 0.2017 0.1258 0.7218 0.024 Uiso 1 1 calc R U
C10 C 0.1773(4) 0.0280(4) 0.8389(3) 0.0189(12) Uani 1 1 d . .
H10A H 0.2443 -0.0056 0.8367 0.023 Uiso 1 1 calc R U
H10B H 0.1283 -0.0276 0.8576 0.023 Uiso 1 1 calc R U
C11 C 0.1968(4) 0.0707(5) 1.0369(4) 0.0240(13) Uani 1 1 d . .
H11A H 0.1467 0.0141 1.0451 0.036 Uiso 1 1 calc R U
H11B H 0.1910 0.1230 1.0883 0.036 Uiso 1 1 calc R U
H11C H 0.2636 0.0387 1.0377 0.036 Uiso 1 1 calc R U
C12 C 0.2991(4) 0.1988(4) 0.9043(4) 0.0218(12) Uani 1 1 d . .
H12A H 0.3087 0.2590 0.9481 0.033 Uiso 1 1 calc R U
H12B H 0.3030 0.2252 0.8393 0.033 Uiso 1 1 calc R U
H12C H 0.3511 0.1447 0.9148 0.033 Uiso 1 1 calc R U

loop_
_atom_site_aniso_label
_atom_site_aniso_U_11
_atom_site_aniso_U_22
_atom_site_aniso_U_33
_atom_site_aniso_U_23
_atom_site_aniso_U_13
_atom_site_aniso_U_12
Nb1 0.0117(2) 0.0117(2) 0.01252(19) -0.0004(2) 0.0005(2) 0.00006(19)
Br1 0.0153(3) 0.0283(4) 0.0185(2) -0.0004(2) -0.0033(2) 0.0021(2)
Br2 0.0179(3) 0.0138(3) 0.0190(2) -0.0001(2) 0.0026(2) -0.0020(2)
Br3 0.0164(3) 0.0204(3) 0.0199(2) -0.0067(2) -0.0014(2) -0.0009(2)
Br4 0.0182(3) 0.0182(3) 0.0234(3) 0.0044(2) 0.0058(2) -0.0004(2)
P1 0.0162(7) 0.0166(7) 0.0152(6) -0.0013(6) 0.0028(6) 0.0017(6)
P2 0.0182(8) 0.0150(8) 0.0258(7) 0.0032(6) 0.0040(6) 0.0018(6)
P3 0.0175(8) 0.0226(8) 0.0133(6) -0.0026(6) 0.0010(6) -0.0016(6)
P4 0.0139(7) 0.0142(7) 0.0164(6) -0.0012(5) 0.0001(6) 0.0012(6)
C1 0.026(4) 0.029(4) 0.013(2) -0.001(2) 0.006(2) 0.002(3)
C2 0.015(3) 0.032(4) 0.021(3) 0.000(3) 0.006(2) 0.000(3)
C3 0.028(4) 0.017(3) 0.022(3) -0.003(2) 0.008(2) 0.005(3)
C4 0.024(3) 0.018(3) 0.031(3) 0.003(3) 0.005(3) 0.009(3)
C5 0.029(4) 0.024(3) 0.034(3) 0.013(3) 0.003(3) 0.007(3)
C6 0.026(4) 0.015(3) 0.049(4) -0.002(3) 0.006(3) -0.001(3)
C7 0.031(4) 0.042(4) 0.016(3) -0.003(3) 0.000(3) 0.000(3)
C8 0.027(4) 0.035(4) 0.021(3) -0.008(3) 0.003(2) -0.008(3)
C9 0.018(3) 0.024(3) 0.019(3) -0.009(2) 0.004(2) -0.001(3)
C10 0.016(3) 0.013(3) 0.028(3) -0.001(2) 0.005(2) -0.001(2)
C11 0.025(3) 0.026(3) 0.022(3) 0.003(2) -0.001(2) 0.009(3)
C12 0.012(3) 0.020(3) 0.033(3) -0.003(3) 0.000(3) 0.003(2)

loop_
_atom_type_symbol
_atom_type_description
_atom_type_scat_dispersion_real
_atom_type_scat_dispersion_imag
_atom_type_scat_source
C C 0.0033 0.0016 'International Tables Vol C Tables 4.2.6.8 and 6.1.1.4'
H H 0.0000 0.0000 'International Tables Vol C Tables 4.2.6.8 and 6.1.1.4'
P P 0.1023 0.0942 'International Tables Vol C Tables 4.2.6.8 and 6.1.1.4'
Br Br -0.2901 2.4595 'International Tables Vol C Tables 4.2.6.8 and 6.1.1.4'
Nb Nb -2.0727 0.6215 'International Tables Vol C Tables 4.2.6.8 and 6.1.1.4'

loop_
_geom_angle_atom_site_label_1
_geom_angle_atom_site_label_2
_geom_angle_atom_site_label_3
_geom_angle
Br3 Nb1 P2 79.88(4)
Br3 Nb1 Br4 85.56(2)
P2 Nb1 Br4 71.49(3)
Br3 Nb1 P4 71.85(3)
P2 Nb1 P4 140.66(5)
Br4 Nb1 P4 79.42(4)
Br3 Nb1 P3 141.22(4)
P2 Nb1 P3 121.68(5)
Br4 Nb1 P3 73.79(4)
P4 Nb1 P3 72.30(4)
Br3 Nb1 Br1 146.92(2)
P2 Nb1 Br1 74.14(4)
Br4 Nb1 Br1 104.80(2)
P4 Nb1 Br1 140.40(4)
P3 Nb1 Br1 71.38(4)
Br3 Nb1 P1 74.20(3)
P2 Nb1 P1 72.89(4)
Br4 Nb1 P1 141.49(4)
P4 Nb1 P1 122.44(5)
P3 Nb1 P1 139.73(5)
Br1 Nb1 P1 78.78(4)
Br3 Nb1 Br2 103.28(2)
P2 Nb1 Br2 141.45(4)
Br4 Nb1 Br2 146.55(2)
P4 Nb1 Br2 73.15(3)
P3 Nb1 Br2 79.84(4)
Br1 Nb1 Br2 85.40(2)
P1 Nb1 Br2 71.25(3)
C2 P1 C1 101.0(3)
C2 P1 C3 101.9(3)
C1 P1 C3 103.5(3)
C2 P1 Nb1 118.60(18)
C1 P1 Nb1 118.5(2)
C3 P1 Nb1 111.12(18)
C5 P2 C6 101.2(3)
C5 P2 C4 103.4(3)
C6 P2 C4 101.9(3)
C5 P2 Nb1 117.9(2)
C6 P2 Nb1 118.8(2)
C4 P2 Nb1 111.41(19)
C8 P3 C7 101.5(3)
C8 P3 C9 101.1(3)
C7 P3 C9 103.0(3)
C8 P3 Nb1 118.42(19)
C7 P3 Nb1 118.6(2)
C9 P3 Nb1 111.71(18)
C11 P4 C12 101.1(3)
C11 P4 C10 103.5(3)
C12 P4 C10 101.5(3)
C11 P4 Nb1 117.73(19)
C12 P4 Nb1 119.21(18)
C10 P4 Nb1 111.47(19)
P1 C1 H1A 109.5
P1 C1 H1B 109.5
H1A C1 H1B 109.5
P1 C1 H1C 109.5
H1A C1 H1C 109.5
H1B C1 H1C 109.5
P1 C2 H2A 109.5
P1 C2 H2B 109.5
H2A C2 H2B 109.5
P1 C2 H2C 109.5
H2A C2 H2C 109.5
H2B C2 H2C 109.5
C4 C3 P1 109.2(4)
C4 C3 H3A 109.8
P1 C3 H3A 109.8
C4 C3 H3B 109.8
P1 C3 H3B 109.8
H3A C3 H3B 108.3
C3 C4 P2 109.4(4)
C3 C4 H4A 109.8
P2 C4 H4A 109.8
C3 C4 H4B 109.8
P2 C4 H4B 109.8
H4A C4 H4B 108.2
P2 C5 H5A 109.5
P2 C5 H5B 109.5
H5A C5 H5B 109.5
P2 C5 H5C 109.5
H5A C5 H5C 109.5
H5B C5 H5C 109.5
P2 C6 H6A 109.5
P2 C6 H6B 109.5
H6A C6 H6B 109.5
P2 C6 H6C 109.5
H6A C6 H6C 109.5
H6B C6 H6C 109.5
P3 C7 H7A 109.5
P3 C7 H7B 109.5
H7A C7 H7B 109.5
P3 C7 H7C 109.5
H7A C7 H7C 109.5
H7B C7 H7C 109.5
P3 C8 H8A 109.5
P3 C8 H8B 109.5
H8A C8 H8B 109.5
P3 C8 H8C 109.5
H8A C8 H8C 109.5
H8B C8 H8C 109.5
C10 C9 P3 109.0(4)
C10 C9 H9A 109.9
P3 C9 H9A 109.9
C10 C9 H9B 109.9
P3 C9 H9B 109.9
H9A C9 H9B 108.3
C9 C10 P4 108.5(4)
C9 C10 H10A 110.0
P4 C10 H10A 110.0
C9 C10 H10B 110.0
P4 C10 H10B 110.0
H10A C10 H10B 108.4
P4 C11 H11A 109.5
P4 C11 H11B 109.5
H11A C11 H11B 109.5
P4 C11 H11C 109.5
H11A C11 H11C 109.5
H11B C11 H11C 109.5
P4 C12 H12A 109.5
P4 C12 H12B 109.5
H12A C12 H12B 109.5
P4 C12 H12C 109.5
H12A C12 H12C 109.5
H12B C12 H12C 109.5

loop_
_geom_bond_atom_site_label_1
_geom_bond_atom_site_label_2
_geom_bond_distance
Nb1 Br3 2.6883(7)
Nb1 P2 2.6912(16)
Nb1 Br4 2.6916(7)
Nb1 P4 2.6929(15)
Nb1 P3 2.6970(15)
Nb1 Br1 2.6975(7)
Nb1 P1 2.7062(15)
Nb1 Br2 2.7116(7)
P1 C2 1.824(6)
P1 C1 1.838(5)
P1 C3 1.839(6)
P2 C5 1.829(5)
P2 C6 1.835(6)
P2 C4 1.842(6)
P3 C8 1.830(6)
P3 C7 1.832(6)
P3 C9 1.838(6)
P4 C11 1.823(5)
P4 C12 1.828(5)
P4 C10 1.831(5)
C1 H1A 0.9800
C1 H1B 0.9800
C1 H1C 0.9800
C2 H2A 0.9800
C2 H2B 0.9800
C2 H2C 0.9800
C3 C4 1.532(7)
C3 H3A 0.9900
C3 H3B 0.9900
C4 H4A 0.9900
C4 H4B 0.9900
C5 H5A 0.9800
C5 H5B 0.9800
C5 H5C 0.9800
C6 H6A 0.9800
C6 H6B 0.9800
C6 H6C 0.9800
C7 H7A 0.9800
C7 H7B 0.9800
C7 H7C 0.9800
C8 H8A 0.9800
C8 H8B 0.9800
C8 H8C 0.9800
C9 C10 1.527(7)
C9 H9A 0.9900
C9 H9B 0.9900
C10 H10A 0.9900
C10 H10B 0.9900
C11 H11A 0.9800
C11 H11B 0.9800
C11 H11C 0.9800
C12 H12A 0.9800
C12 H12B 0.9800
C12 H12C 0.9800
